data_4119593
loop_
_publ_author_name
'Jonathan T. Reeves'
'Zhulin Tan'
'Melissa A. Herbage'
'Zhengxu S. Han'
'Maurice A. Marsini'
'Zhibin Li'
'Guisheng Li'
'Yibo Xu'
'Keith R. Fandrick'
'Nina C. Gonnella'
'Scot Campbell'
'Shengli Ma'
'Nelu Grinberg'
'Heewon Lee'
'Bruce Z. Lu'
'Chris H. Senanayake'

_publ_section_title
;
 Carbamoyl Anion Addition to N-Sulfinyl Imines: Highly Diastereoselective
 Synthesis of \a-Amino Amides
;
_journal_name_full 'Journal of the American Chemical Society'
_journal_page_first 5565
_journal_page_last 5568
_journal_paper_doi 10.1021/ja402647m
_journal_volume 135
_journal_year 2013
_chemical_absolute_configuration ad
_chemical_formula_moiety '2(C18 H30 N2 O2 S), 0.5(C6)'
_chemical_formula_sum 'C39 H60 N4 O4 S2'
_chemical_formula_weight 713.07
_space_group_crystal_system orthorhombic
_space_group_IT_number 19
_space_group_name_Hall 'P 2ac 2ab'
_space_group_name_H-M_alt 'P 21 21 21'
_symmetry_space_group_name_Hall 'P 2ac 2ab'
_symmetry_space_group_name_H-M 'P 21 21 21'
_cell_angle_alpha 90
_cell_angle_beta 90
_cell_angle_gamma 90
_cell_formula_units_Z 4
_cell_length_a 9.3958(3)
_cell_length_b 17.6638(6)
_cell_length_c 26.0979(8)
_cell_volume 4331.4(2)
_diffrn_measured_fraction_theta_full 0.9961
_diffrn_measured_fraction_theta_max 0.9961
_diffrn_radiation_wavelength 1.54178
_diffrn_reflns_av_R_equivalents 0.0249
_diffrn_reflns_av_unetI/netI 0.0269
_diffrn_reflns_limit_h_max 11
_diffrn_reflns_limit_h_min -11
_diffrn_reflns_limit_k_max 21
_diffrn_reflns_limit_k_min -21
_diffrn_reflns_limit_l_max 30
_diffrn_reflns_limit_l_min -31
_diffrn_reflns_number 34105
_diffrn_reflns_theta_full 66.6995
_diffrn_reflns_theta_max 66.70
_diffrn_reflns_theta_min 5.00
_exptl_absorpt_coefficient_mu 1.422
_exptl_crystal_density_diffrn 1.0934
_exptl_crystal_F_000 1550.8187
_refine_diff_density_max 0.8212
_refine_diff_density_min -0.2784
_refine_diff_density_rms 0.0955
_refine_ls_abs_structure_details 'Flack, H. D. (1983). Acta Cryst. A39, 876-881.'
_refine_ls_abs_structure_Flack 0.000(15)
_refine_ls_d_res_high 0.8393
_refine_ls_d_res_low 8.8403
_refine_ls_goodness_of_fit_ref 1.0609
_refine_ls_hydrogen_treatment mixed
_refine_ls_matrix_type full
_refine_ls_number_constraints 84
_refine_ls_number_parameters 467
_refine_ls_number_reflns 7637
_refine_ls_number_restraints 0
_refine_ls_restrained_S_all 1.0609
_refine_ls_R_factor_all 0.0471
_refine_ls_R_factor_gt 0.0450
_refine_ls_shift/su_max 0.0747
_refine_ls_shift/su_mean 0.0030
_refine_ls_structure_factor_coef Fsqd
_refine_ls_weighting_details 'w=1/[\s^2^(Fo^2^)+(0.1046P)^2^+1.7877P] where P=(Fo^2^+2Fc^2^)/3'
_refine_ls_weighting_scheme calc
_refine_ls_wR_factor_ref 0.1446
_reflns_Friedel_coverage 0.992
_reflns_limit_h_max 11
_reflns_limit_h_min -11
_reflns_limit_k_max 21
_reflns_limit_k_min -20
_reflns_limit_l_max 31
_reflns_limit_l_min -30
_reflns_number_gt 7268
_reflns_number_total 7637
_reflns_threshold_expression I>=2u(I)
_cod_data_source_file ja402647m_si_003.cif
_cod_data_source_block scan_0m_P212121
_cod_database_code 4119593
_olex2_refinement_description
;
1. Fixed Uiso
 At 1.2 times of:
  H12 of C12, H6 of C6, H7 of C7, H5 of C5, H23 of C23, H31 of C31, H30 of
  C30, H24 of C24, H22 of C22, H13 of C13
 At 1.5 times of:
  {H10a,H10b,H10c} of C10, {H15a,H15b,H15c} of C15, {H11a,H11b,H11c} of C11,
  {H27a,H27b,H27c} of C27, {H16a,H16b,H16c} of C16, {H33a,H33b,H33c} of C33,
  {H18a,H18b,H18c} of C18, {H34a,H34b,H34c} of C34, {H17a,H17b,H17c} of C17,
  {H28a,H28b,H28c} of C28, {H25a,H25b,H25c} of C25, {H8a,H8b,H8c} of C8, {H9a,
  H9b,H9c} of C9, {H29a,H29b,H29c} of C29, {H35a,H35b,H35c} of C35, {H1a,H1b,
  H1c} of C1
2. others
 Fixed Sof: C36(0.5) C0aa(0.5) C1aa(0.5) C2aa(0.5) C3aa(0.5) C4aa(0.5)
 H36b(0.5) H1aa(0.5) H1ab(0.5) H1aa(0.5) H3aa(0.5) H36a(0.5)
3.a Aromatic/amide H refined with riding coordinates:
 C5(H5), C6(H6), C7(H7), C12(H12), C13(H13), C22(H22), C23(H23), C24(H24),
 C30(H30), C31(H31)
3.b Idealised Me refined as rotating group:
 C1(H1a,H1b,H1c), C8(H8a,H8b,H8c), C9(H9a,H9b,H9c), C10(H10a,H10b,H10c),
 C11(H11a,H11b,H11c), C15(H15a,H15b,H15c), C16(H16a,H16b,H16c), C17(H17a,H17b,
 H17c), C18(H18a,H18b,H18c), C25(H25a,H25b,H25c), C27(H27a,H27b,H27c), C28(H28a,
 H28b,H28c), C29(H29a,H29b,H29c), C33(H33a,H33b,H33c), C34(H34a,H34b,H34c),
 C35(H35a,H35b,H35c)
;

loop_
_space_group_symop_id
_space_group_symop_operation_xyz
1 x,y,z
2 x+1/2,-y+1/2,-z
3 -x,y+1/2,-z+1/2
4 -x+1/2,-y,z+1/2

loop_
_atom_site_label
_atom_site_type_symbol
_atom_site_fract_x
_atom_site_fract_y
_atom_site_fract_z
_atom_site_U_iso_or_equiv
_atom_site_adp_type
_atom_site_occupancy
_atom_site_refinement_flags_posn
S1 S 0.61321(7) 0.38393(4) 0.14805(2) 0.01963(16) Uani 1.000000 .
S2 S 0.12330(7) 0.66145(4) 0.23587(2) 0.02038(16) Uani 1.000000 .
O1 O 0.6633(2) 0.43288(12) 0.01342(7) 0.0262(4) Uani 1.000000 .
O2 O 0.7483(2) 0.42399(13) 0.16056(7) 0.0281(5) Uani 1.000000 .
N0aa N -0.0048(2) 0.60463(13) 0.25731(8) 0.0178(5) Uani 1.000000 .
O4 O 0.2537(2) 0.61999(13) 0.22029(8) 0.0302(5) Uani 1.000000 .
O5 O 0.1817(2) 0.59492(11) 0.36900(7) 0.0249(4) Uani 1.000000 .
N1 N 0.4864(2) 0.44188(13) 0.12669(8) 0.0176(5) Uani 1.000000 .
C5aa C 0.5131(3) 0.54910(15) 0.06470(10) 0.0210(6) Uani 1.000000 .
N3 N 0.5277(3) 0.33445(13) 0.03567(8) 0.0219(5) Uani 1.000000 .
N4 N 0.0513(2) 0.69814(13) 0.35543(8) 0.0207(5) Uani 1.000000 .
C1 C 0.6361(3) 0.30783(17) 0.23539(11) 0.0284(6) Uani 1.000000 .
H1a H 0.7292(6) 0.3303(5) 0.2358(8) 0.0425(9) Uiso 1.000000 GR
H1b H 0.6071(13) 0.2967(10) 0.2698(3) 0.0425(9) Uiso 1.000000 GR
H1c H 0.6385(18) 0.2619(5) 0.2157(5) 0.0425(9) Uiso 1.000000 GR
C2 C 0.5304(3) 0.36301(15) 0.21120(10) 0.0202(5) Uani 1.000000 .
C3 C 0.4690(3) 0.46306(15) 0.07184(10) 0.0171(5) Uani 1.000000 .
C4 C 0.3122(3) 0.45139(15) 0.05670(10) 0.0173(5) Uani 1.000000 .
C5 C 0.2036(3) 0.45215(15) 0.09316(10) 0.0195(5) Uani 1.000000 .
H5 H 0.2264(3) 0.45937(15) 0.12749(10) 0.0234(6) Uiso 1.000000 R
C6 C 0.0612(3) 0.44231(16) 0.07922(12) 0.0240(6) Uani 1.000000 .
H6 H -0.0096(3) 0.44307(16) 0.10410(12) 0.0288(7) Uiso 1.000000 R
C7 C 0.0260(3) 0.43142(17) 0.02821(12) 0.0280(6) Uani 1.000000 .
H7 H -0.0685(3) 0.42479(17) 0.01859(12) 0.0336(8) Uiso 1.000000 R
C8 C 0.5175(3) 0.43558(16) 0.24192(10) 0.0235(6) Uani 1.000000 .
H8a H 0.497(2) 0.42355(17) 0.27702(19) 0.0352(9) Uiso 1.000000 GR
H8b H 0.6054(8) 0.4632(6) 0.2400(7) 0.0352(9) Uiso 1.000000 GR
H8c H 0.4419(15) 0.4660(6) 0.2281(5) 0.0352(9) Uiso 1.000000 GR
C9 C 0.6645(3) 0.56448(17) 0.08356(11) 0.0261(6) Uani 1.000000 .
H9a H 0.7307(4) 0.5353(9) 0.0637(5) 0.0392(9) Uiso 1.000000 GR
H9b H 0.6857(8) 0.6174(3) 0.0798(8) 0.0392(9) Uiso 1.000000 GR
H9c H 0.6722(7) 0.5504(11) 0.1190(3) 0.0392(9) Uiso 1.000000 GR
C10 C 0.4109(3) 0.59931(16) 0.09587(12) 0.0275(6) Uani 1.000000 .
H10a H 0.4104(18) 0.5829(8) 0.1309(2) 0.0412(9) Uiso 1.000000 GR
H10b H 0.4419(14) 0.6510(2) 0.0941(7) 0.0412(9) Uiso 1.000000 GR
H10c H 0.3166(6) 0.5953(10) 0.0820(5) 0.0412(9) Uiso 1.000000 GR
C11 C 0.5002(3) 0.57563(18) 0.00859(11) 0.0286(6) Uani 1.000000 .
H11a H 0.531(2) 0.6274(4) 0.00599(19) 0.0428(10) Uiso 1.000000 GR
H11b H 0.5592(19) 0.5445(8) -0.01282(16) 0.0428(10) Uiso 1.000000 GR
H11c H 0.4030(5) 0.5715(12) -0.0023(3) 0.0428(10) Uiso 1.000000 GR
C12 C 0.2747(3) 0.44016(16) 0.00568(10) 0.0220(6) Uani 1.000000 .
H12 H 0.3451(3) 0.43910(16) -0.01934(10) 0.0264(7) Uiso 1.000000 R
C13 C 0.1330(3) 0.43051(17) -0.00832(11) 0.0273(6) Uani 1.000000 .
H13 H 0.1098(3) 0.42337(17) -0.04263(11) 0.0328(7) Uiso 1.000000 R
C14 C 0.5628(3) 0.40866(16) 0.03817(10) 0.0188(5) Uani 1.000000 .
C15 C 0.4227(3) 0.29335(16) 0.06512(11) 0.0258(6) Uani 1.000000 .
H15a H 0.3730(16) 0.3278(2) 0.0872(6) 0.0387(9) Uiso 1.000000 GR
H15b H 0.3562(14) 0.2696(10) 0.04228(11) 0.0387(9) Uiso 1.000000 GR
H15c H 0.4693(4) 0.2554(8) 0.0854(6) 0.0387(9) Uiso 1.000000 GR
C16 C 0.6183(4) 0.28788(18) 0.00306(10) 0.0313(7) Uani 1.000000 .
H16a H 0.617(2) 0.3076(8) -0.0312(2) 0.0469(10) Uiso 1.000000 GR
H16b H 0.7139(6) 0.2886(11) 0.0160(5) 0.0469(10) Uiso 1.000000 GR
H16c H 0.5834(15) 0.2368(3) 0.0029(7) 0.0469(10) Uiso 1.000000 GR
C17 C 0.3858(3) 0.32399(17) 0.20335(11) 0.0258(6) Uani 1.000000 .
H17a H 0.3507(11) 0.3062(11) 0.23572(16) 0.0388(9) Uiso 1.000000 GR
H17b H 0.3194(7) 0.3595(4) 0.1890(7) 0.0388(9) Uiso 1.000000 GR
H17c H 0.3970(5) 0.2819(7) 0.1804(6) 0.0388(9) Uiso 1.000000 GR
C18 C -0.1033(3) 0.73016(17) 0.18660(11) 0.0288(6) Uani 1.000000 .
H18a H -0.1418(13) 0.7503(11) 0.15539(16) 0.0432(9) Uiso 1.000000 GR
H18b H -0.1712(9) 0.6965(3) 0.2020(8) 0.0432(9) Uiso 1.000000 GR
H18c H -0.0827(5) 0.7709(8) 0.2098(7) 0.0432(9) Uiso 1.000000 GR
C19 C 0.0332(3) 0.68688(16) 0.17487(10) 0.0218(6) Uani 1.000000 .
C20 C -0.0180(3) 0.57684(14) 0.31067(9) 0.0157(5) Uani 1.000000 .
C21 C -0.1735(3) 0.58708(14) 0.32781(10) 0.0167(5) Uani 1.000000 .
C22 C -0.2840(3) 0.59396(15) 0.29294(10) 0.0183(5) Uani 1.000000 .
H22 H -0.2638(3) 0.59359(15) 0.25805(10) 0.0220(6) Uiso 1.000000 R
C23 C -0.4250(3) 0.60143(15) 0.30903(11) 0.0216(6) Uani 1.000000 .
H23 H -0.4976(3) 0.60536(15) 0.28496(11) 0.0259(7) Uiso 1.000000 R
C24 C -0.4567(3) 0.60301(17) 0.36089(11) 0.0258(6) Uani 1.000000 .
H24 H -0.5503(3) 0.60835(17) 0.37191(11) 0.0310(7) Uiso 1.000000 R
C25 C 0.0057(3) 0.61578(17) 0.14308(10) 0.0264(6) Uani 1.000000 .
H25a H -0.0703(16) 0.5872(7) 0.1583(5) 0.0396(9) Uiso 1.000000 GR
H25b H -0.020(2) 0.63001(17) 0.1088(3) 0.0396(9) Uiso 1.000000 GR
H25c H 0.0904(8) 0.5854(6) 0.1422(7) 0.0396(9) Uiso 1.000000 GR
C26 C 0.0231(3) 0.48924(15) 0.31222(10) 0.0187(5) Uani 1.000000 .
C27 C 0.0146(3) 0.45502(16) 0.36626(10) 0.0238(6) Uani 1.000000 .
H27a H 0.045(2) 0.4032(4) 0.36521(18) 0.0357(9) Uiso 1.000000 GR
H27b H 0.0751(17) 0.4831(7) 0.3890(2) 0.0357(9) Uiso 1.000000 GR
H27c H -0.0818(5) 0.4573(11) 0.3783(3) 0.0357(9) Uiso 1.000000 GR
C28 C 0.1727(3) 0.47541(16) 0.29048(11) 0.0245(6) Uani 1.000000 .
H28a H 0.2418(4) 0.5004(10) 0.3117(4) 0.0367(9) Uiso 1.000000 GR
H28b H 0.1918(9) 0.42203(18) 0.2899(7) 0.0367(9) Uiso 1.000000 GR
H28c H 0.1779(7) 0.4952(10) 0.2563(3) 0.0367(9) Uiso 1.000000 GR
C29 C -0.0839(3) 0.44498(15) 0.27914(11) 0.0257(6) Uani 1.000000 .
H29a H -0.0829(17) 0.4646(8) 0.2448(2) 0.0386(9) Uiso 1.000000 GR
H29b H -0.0578(13) 0.3924(3) 0.2786(7) 0.0386(9) Uiso 1.000000 GR
H29c H -0.1776(5) 0.4502(10) 0.2933(5) 0.0386(9) Uiso 1.000000 GR
C30 C -0.2069(3) 0.58846(15) 0.38026(10) 0.0204(5) Uani 1.000000 .
H30 H -0.1348(3) 0.58396(15) 0.40449(10) 0.0244(7) Uiso 1.000000 R
C31 C -0.3471(3) 0.59650(16) 0.39605(11) 0.0260(6) Uani 1.000000 .
H31 H -0.3677(3) 0.59755(16) 0.43089(11) 0.0312(7) Uiso 1.000000 R
C32 C 0.0809(3) 0.62436(15) 0.34688(9) 0.0182(5) Uani 1.000000 .
C33 C 0.1423(3) 0.73653(17) 0.39264(11) 0.0277(6) Uani 1.000000 .
H33a H 0.1411(19) 0.7091(7) 0.4244(3) 0.0416(10) Uiso 1.000000 GR
H33b H 0.2379(6) 0.7387(11) 0.3798(4) 0.0416(10) Uiso 1.000000 GR
H33c H 0.1076(14) 0.7870(5) 0.3982(7) 0.0416(10) Uiso 1.000000 GR
C34 C -0.0576(3) 0.74476(16) 0.33170(11) 0.0243(6) Uani 1.000000 .
H34a H -0.1062(15) 0.7159(4) 0.3059(6) 0.0364(9) Uiso 1.000000 GR
H34b H -0.1246(13) 0.7608(10) 0.35726(18) 0.0364(9) Uiso 1.000000 GR
H34c H -0.0141(4) 0.7883(6) 0.3163(7) 0.0364(9) Uiso 1.000000 GR
C35 C 0.1411(3) 0.73818(16) 0.14764(11) 0.0271(6) Uani 1.000000 .
H35a H 0.1070(12) 0.7500(10) 0.1139(3) 0.0407(9) Uiso 1.000000 GR
H35b H 0.1528(18) 0.7841(6) 0.1668(5) 0.0407(9) Uiso 1.000000 GR
H35c H 0.2309(7) 0.7125(5) 0.1451(7) 0.0407(9) Uiso 1.000000 GR
C36 C 0.3989(5) 0.3810(3) 0.39853(18) 0.0194(10) Uani 0.500000 .
C3aa C 0.6323(6) 0.3796(3) 0.44468(18) 0.0176(10) Uiso 0.500000 .
C1aa C 0.4129(6) 0.3298(3) 0.4885(2) 0.0219(11) Uiso 0.500000 .
C0aa C 0.3398(6) 0.3220(3) 0.43616(19) 0.0186(10) Uiso 0.500000 .
C4aa C 0.5623(6) 0.3739(3) 0.39381(19) 0.0203(11) Uiso 0.500000 .
C2aa C 0.5762(6) 0.3198(3) 0.48452(19) 0.0185(10) Uiso 0.500000 .
H0aa H -0.027(4) 0.573(2) 0.2363(13) 0.023(8) Uiso 1.000000 .
H1 H 0.470(4) 0.478(2) 0.1438(12) 0.021(8) Uiso 1.000000 .

loop_
_atom_site_aniso_label
_atom_site_aniso_U_11
_atom_site_aniso_U_22
_atom_site_aniso_U_33
_atom_site_aniso_U_12
_atom_site_aniso_U_13
_atom_site_aniso_U_23
S1 0.0138(3) 0.0261(3) 0.0191(3) 0.0043(3) -0.0025(2) -0.0028(2)
S2 0.0159(3) 0.0265(3) 0.0187(3) -0.0057(3) 0.0014(2) -0.0012(2)
O1 0.0142(9) 0.0373(11) 0.0272(10) -0.0006(9) 0.0058(8) -0.0041(8)
O2 0.0126(9) 0.0439(12) 0.0278(10) -0.0013(9) -0.0025(8) 0.0020(9)
N0aa 0.0154(11) 0.0219(11) 0.0161(10) -0.0026(9) 0.0004(9) -0.0023(9)
O4 0.0164(10) 0.0439(12) 0.0303(10) 0.0011(9) 0.0038(8) 0.0075(9)
O5 0.0166(9) 0.0284(10) 0.0296(10) 0.0006(8) -0.0066(8) -0.0007(8)
N1 0.0171(11) 0.0191(11) 0.0167(10) 0.0033(9) -0.0013(9) -0.0031(9)
C5aa 0.0175(13) 0.0218(13) 0.0238(13) -0.0006(11) 0.0034(11) -0.0003(10)
N3 0.0211(12) 0.0234(11) 0.0212(11) 0.0053(10) 0.0014(9) -0.0031(9)
N4 0.0171(11) 0.0227(11) 0.0223(11) -0.0016(9) -0.0024(9) -0.0072(9)
C1 0.0264(15) 0.0287(14) 0.0300(14) 0.0031(12) -0.0097(13) 0.0013(12)
C2 0.0188(13) 0.0228(13) 0.0191(12) -0.0004(11) -0.0014(10) 0.0001(10)
C3 0.0119(12) 0.0221(13) 0.0173(12) 0.0000(10) -0.0004(10) -0.0025(10)
C4 0.0131(12) 0.0170(12) 0.0218(12) 0.0040(10) -0.0003(10) 0.0011(10)
C5 0.0156(13) 0.0194(13) 0.0234(13) 0.0017(10) -0.0025(11) -0.0007(10)
C6 0.0129(13) 0.0242(14) 0.0348(15) 0.0012(11) 0.0027(11) -0.0005(12)
C7 0.0131(13) 0.0311(15) 0.0397(16) 0.0003(12) -0.0057(12) -0.0047(13)
C8 0.0206(13) 0.0298(15) 0.0200(12) 0.0006(12) 0.0004(11) -0.0039(11)
C9 0.0177(14) 0.0273(15) 0.0334(15) -0.0063(12) -0.0000(12) -0.0009(12)
C10 0.0278(15) 0.0184(13) 0.0362(15) -0.0006(12) 0.0058(13) -0.0014(11)
C11 0.0253(15) 0.0317(15) 0.0286(14) -0.0019(13) 0.0005(12) 0.0064(12)
C12 0.0189(14) 0.0222(13) 0.0249(13) 0.0011(11) -0.0017(11) -0.0012(11)
C13 0.0214(14) 0.0332(15) 0.0274(14) 0.0002(13) -0.0082(12) -0.0022(12)
C14 0.0130(12) 0.0244(13) 0.0190(12) 0.0046(11) -0.0051(10) -0.0037(10)
C15 0.0277(15) 0.0206(13) 0.0290(14) -0.0026(12) -0.0028(12) -0.0050(11)
C16 0.0373(18) 0.0341(16) 0.0224(13) 0.0160(15) 0.0015(13) -0.0082(11)
C17 0.0212(14) 0.0284(14) 0.0279(13) -0.0045(12) -0.0027(12) 0.0012(11)
C18 0.0232(15) 0.0297(15) 0.0335(15) 0.0051(13) 0.0041(12) 0.0063(12)
C19 0.0209(14) 0.0250(14) 0.0195(12) 0.0026(11) 0.0010(11) 0.0011(10)
C20 0.0117(12) 0.0181(12) 0.0172(11) -0.0014(10) -0.0002(10) 0.0003(10)
C21 0.0142(12) 0.0160(12) 0.0200(12) -0.0019(10) 0.0017(10) -0.0005(9)
C22 0.0150(13) 0.0174(12) 0.0225(12) -0.0004(10) -0.0018(10) -0.0016(10)
C23 0.0128(12) 0.0185(12) 0.0333(14) -0.0007(10) -0.0025(11) -0.0035(11)
C24 0.0102(12) 0.0288(14) 0.0385(16) -0.0005(11) 0.0060(11) -0.0067(12)
C25 0.0289(15) 0.0299(15) 0.0204(12) -0.0045(13) -0.0037(11) -0.0036(12)
C26 0.0158(13) 0.0186(13) 0.0219(12) 0.0012(11) -0.0007(11) -0.0024(10)
C27 0.0220(14) 0.0224(13) 0.0269(14) 0.0003(11) -0.0017(11) 0.0028(11)
C28 0.0212(14) 0.0229(14) 0.0294(14) 0.0060(11) 0.0027(12) -0.0025(11)
C29 0.0250(15) 0.0193(13) 0.0329(14) 0.0012(11) -0.0072(12) -0.0039(11)
C30 0.0161(13) 0.0249(13) 0.0201(12) -0.0028(11) 0.0012(10) -0.0019(10)
C31 0.0220(14) 0.0312(15) 0.0247(13) 0.0002(12) 0.0082(11) -0.0033(11)
C32 0.0123(12) 0.0240(13) 0.0184(12) -0.0047(10) 0.0016(10) -0.0025(10)
C33 0.0266(16) 0.0290(15) 0.0275(14) -0.0078(12) -0.0034(12) -0.0077(11)
C34 0.0230(14) 0.0223(13) 0.0274(13) -0.0000(12) 0.0021(12) -0.0024(11)
C35 0.0289(15) 0.0258(14) 0.0267(13) -0.0022(12) 0.0089(12) 0.0003(11)
C36 0.011(2) 0.031(3) 0.016(2) 0.006(2) -0.0073(19) 0.006(2)

loop_
_atom_type_symbol
_atom_type_scat_dispersion_real
_atom_type_scat_dispersion_imag
_atom_type_scat_source
_atom_type_scat_dispersion_source
H 0.00000 0.00000 'International Tables Volume C Table 6.1.1.4 (pp. 500-502)' 'Henke, Gullikson and Davis, At. Data and Nucl. Data Tables, 1993, 54, 2'
C 0.01920 0.00962 'International Tables Volume C Table 6.1.1.4 (pp. 500-502)' 'Henke, Gullikson and Davis, At. Data and Nucl. Data Tables, 1993, 54, 2'
S 0.33536 0.55132 'International Tables Volume C Table 6.1.1.4 (pp. 500-502)' 'Henke, Gullikson and Davis, At. Data and Nucl. Data Tables, 1993, 54, 2'
O 0.05239 0.03376 'International Tables Volume C Table 6.1.1.4 (pp. 500-502)' 'Henke, Gullikson and Davis, At. Data and Nucl. Data Tables, 1993, 54, 2'
N 0.03256 0.01839 'International Tables Volume C Table 6.1.1.4 (pp. 500-502)' 'Henke, Gullikson and Davis, At. Data and Nucl. Data Tables, 1993, 54, 2'

loop_
_geom_angle_atom_site_label_1
_geom_angle_atom_site_label_2
_geom_angle_atom_site_label_3
_geom_angle
N1 S1 O2 113.00(12)
C2 S1 O2 104.88(12)
C2 S1 N1 96.86(12)
O4 S2 N0aa 113.04(12)
C19 S2 N0aa 96.00(12)
C19 S2 O4 105.10(12)
C20 N0aa S2 125.21(18)
H0aa N0aa S2 112(2)
H0aa N0aa C20 112(2)
C3 N1 S1 123.67(18)
H1 N1 S1 116(2)
H1 N1 C3 109(2)
C9 C5aa C3 112.0(2)
C10 C5aa C3 109.1(2)
C10 C5aa C9 107.9(2)
C11 C5aa C3 112.5(2)
C11 C5aa C9 108.9(2)
C11 C5aa C10 106.1(2)
C15 N3 C14 128.8(2)
C16 N3 C14 115.6(2)
C16 N3 C15 115.2(2)
C33 N4 C32 115.9(2)
C34 N4 C32 128.4(2)
C34 N4 C33 115.6(2)
H1b C1 H1a 109.5
H1c C1 H1a 109.5
H1c C1 H1b 109.5
C2 C1 H1a 109.5
C2 C1 H1b 109.5
C2 C1 H1c 109.5
C1 C2 S1 102.77(19)
C8 C2 S1 109.51(18)
C8 C2 C1 111.9(2)
C17 C2 S1 109.92(18)
C17 C2 C1 110.1(2)
C17 C2 C8 112.3(2)
C5aa C3 N1 109.0(2)
C4 C3 N1 108.6(2)
C4 C3 C5aa 110.4(2)
C14 C3 N1 108.8(2)
C14 C3 C5aa 111.9(2)
C14 C3 C4 108.1(2)
C5 C4 C3 121.6(2)
C12 C4 C3 120.5(2)
C12 C4 C5 117.9(2)
H5 C5 C4 119.29(15)
C6 C5 C4 121.4(2)
C6 C5 H5 119.29(17)
H6 C6 C5 120.11(17)
C7 C6 C5 119.8(3)
C7 C6 H6 120.11(16)
H7 C7 C6 120.36(16)
C13 C7 C6 119.3(3)
C13 C7 H7 120.36(17)
H8a C8 C2 109.5
H8b C8 C2 109.5
H8b C8 H8a 109.5
H8c C8 C2 109.5
H8c C8 H8a 109.5
H8c C8 H8b 109.5
H9a C9 C5aa 109.5
H9b C9 C5aa 109.5
H9b C9 H9a 109.5
H9c C9 C5aa 109.5
H9c C9 H9a 109.5
H9c C9 H9b 109.5
H10a C10 C5aa 109.5
H10b C10 C5aa 109.5
H10b C10 H10a 109.5
H10c C10 C5aa 109.5
H10c C10 H10a 109.5
H10c C10 H10b 109.5
H11a C11 C5aa 109.5
H11b C11 C5aa 109.5
H11b C11 H11a 109.5
H11c C11 C5aa 109.5
H11c C11 H11a 109.5
H11c C11 H11b 109.5
H12 C12 C4 119.63(16)
C13 C12 C4 120.7(3)
C13 C12 H12 119.63(17)
C12 C13 C7 120.8(3)
H13 C13 C7 119.59(17)
H13 C13 C12 119.59(17)
N3 C14 O1 120.1(2)
C3 C14 O1 121.0(2)
C3 C14 N3 118.9(2)
H15a C15 N3 109.5
H15b C15 N3 109.5
H15b C15 H15a 109.5
H15c C15 N3 109.5
H15c C15 H15a 109.5
H15c C15 H15b 109.5
H16a C16 N3 109.5
H16b C16 N3 109.5
H16b C16 H16a 109.5
H16c C16 N3 109.5
H16c C16 H16a 109.5
H16c C16 H16b 109.5
H17a C17 C2 109.5
H17b C17 C2 109.5
H17b C17 H17a 109.5
H17c C17 C2 109.5
H17c C17 H17a 109.5
H17c C17 H17b 109.5
H18b C18 H18a 109.5
H18c C18 H18a 109.5
H18c C18 H18b 109.5
C19 C18 H18a 109.5
C19 C18 H18b 109.5
C19 C18 H18c 109.5
C18 C19 S2 109.41(18)
C25 C19 S2 110.10(19)
C25 C19 C18 112.3(2)
C35 C19 S2 103.82(19)
C35 C19 C18 110.6(2)
C35 C19 C25 110.2(2)
C21 C20 N0aa 108.3(2)
C26 C20 N0aa 109.0(2)
C26 C20 C21 109.7(2)
C32 C20 N0aa 109.8(2)
C32 C20 C21 108.93(19)
C32 C20 C26 111.1(2)
C22 C21 C20 122.1(2)
C30 C21 C20 119.9(2)
C30 C21 C22 118.1(2)
H22 C22 C21 119.28(15)
C23 C22 C21 121.4(2)
C23 C22 H22 119.28(16)
H23 C23 C22 119.99(16)
C24 C23 C22 120.0(3)
C24 C23 H23 119.99(16)
H24 C24 C23 120.50(16)
C31 C24 C23 119.0(2)
C31 C24 H24 120.50(16)
H25a C25 C19 109.5
H25b C25 C19 109.5
H25b C25 H25a 109.5
H25c C25 C19 109.5
H25c C25 H25a 109.5
H25c C25 H25b 109.5
C27 C26 C20 113.1(2)
C28 C26 C20 111.5(2)
C28 C26 C27 108.9(2)
C29 C26 C20 108.7(2)
C29 C26 C27 106.4(2)
C29 C26 C28 108.0(2)
H27a C27 C26 109.5
H27b C27 C26 109.5
H27b C27 H27a 109.5
H27c C27 C26 109.5
H27c C27 H27a 109.5
H27c C27 H27b 109.5
H28a C28 C26 109.5
H28b C28 C26 109.5
H28b C28 H28a 109.5
H28c C28 C26 109.5
H28c C28 H28a 109.5
H28c C28 H28b 109.5
H29a C29 C26 109.5
H29b C29 C26 109.5
H29b C29 H29a 109.5
H29c C29 C26 109.5
H29c C29 H29a 109.5
H29c C29 H29b 109.5
H30 C30 C21 119.88(16)
C31 C30 C21 120.2(3)
C31 C30 H30 119.88(16)
C30 C31 C24 121.2(2)
H31 C31 C24 119.39(16)
H31 C31 C30 119.39(16)
N4 C32 O5 119.4(2)
C20 C32 O5 121.0(2)
C20 C32 N4 119.6(2)
H33a C33 N4 109.5
H33b C33 N4 109.5
H33b C33 H33a 109.5
H33c C33 N4 109.5
H33c C33 H33a 109.5
H33c C33 H33b 109.5
H34a C34 N4 109.5
H34b C34 N4 109.5
H34b C34 H34a 109.5
H34c C34 N4 109.5
H34c C34 H34a 109.5
H34c C34 H34b 109.5
H35a C35 C19 109.5
H35b C35 C19 109.5
H35b C35 H35a 109.5
H35c C35 C19 109.5
H35c C35 H35a 109.5
H35c C35 H35b 109.5
C4aa C36 C0aa 110.8(4)
C2aa C3aa C4aa 113.4(4)
C2aa C1aa C0aa 111.9(4)
C1aa C0aa C36 110.3(4)
C3aa C4aa C36 111.3(4)
C1aa C2aa C3aa 107.4(4)

loop_
_geom_bond_atom_site_label_1
_geom_bond_atom_site_label_2
_geom_bond_distance
S1 O2 1.490(2)
S1 N1 1.667(2)
S1 C2 1.860(3)
S2 N0aa 1.664(2)
S2 O4 1.484(2)
S2 C19 1.858(3)
O1 C14 1.221(3)
N0aa C20 1.482(3)
N0aa H0aa 0.81(4)
O5 C32 1.226(3)
N1 C3 1.488(3)
N1 H1 0.79(4)
C5aa C3 1.586(4)
C5aa C9 1.530(4)
C5aa C10 1.540(4)
C5aa C11 1.542(4)
N3 C14 1.353(4)
N3 C15 1.446(4)
N3 C16 1.458(3)
N4 C32 1.351(4)
N4 C33 1.461(3)
N4 C34 1.452(4)
C1 H1a 0.9600
C1 H1b 0.9600
C1 H1c 0.9600
C1 C2 1.528(4)
C2 C8 1.517(4)
C2 C17 1.537(4)
C3 C4 1.540(3)
C3 C14 1.572(3)
C4 C5 1.395(4)
C4 C12 1.392(4)
C5 H5 0.9300
C5 C6 1.397(4)
C6 H6 0.9300
C6 C7 1.385(4)
C7 H7 0.9300
C7 C13 1.386(4)
C8 H8a 0.9600
C8 H8b 0.9600
C8 H8c 0.9600
C9 H9a 0.9600
C9 H9b 0.9600
C9 H9c 0.9600
C10 H10a 0.9600
C10 H10b 0.9600
C10 H10c 0.9600
C11 H11a 0.9600
C11 H11b 0.9600
C11 H11c 0.9600
C12 H12 0.9300
C12 C13 1.391(4)
C13 H13 0.9300
C15 H15a 0.9600
C15 H15b 0.9600
C15 H15c 0.9600
C16 H16a 0.9600
C16 H16b 0.9600
C16 H16c 0.9600
C17 H17a 0.9600
C17 H17b 0.9600
C17 H17c 0.9600
C18 H18a 0.9600
C18 H18b 0.9600
C18 H18c 0.9600
C18 C19 1.524(4)
C19 C25 1.527(4)
C19 C35 1.534(4)
C20 C21 1.538(3)
C20 C26 1.595(4)
C20 C32 1.569(3)
C21 C22 1.386(4)
C21 C30 1.405(4)
C22 H22 0.9300
C22 C23 1.395(4)
C23 H23 0.9300
C23 C24 1.386(4)
C24 H24 0.9300
C24 C31 1.385(4)
C25 H25a 0.9600
C25 H25b 0.9600
C25 H25c 0.9600
C26 C27 1.536(4)
C26 C28 1.535(4)
C26 C29 1.538(4)
C27 H27a 0.9600
C27 H27b 0.9600
C27 H27c 0.9600
C28 H28a 0.9600
C28 H28b 0.9600
C28 H28c 0.9600
C29 H29a 0.9600
C29 H29b 0.9600
C29 H29c 0.9600
C30 H30 0.9300
C30 C31 1.387(4)
C31 H31 0.9300
C33 H33a 0.9600
C33 H33b 0.9600
C33 H33c 0.9600
C34 H34a 0.9600
C34 H34b 0.9600
C34 H34c 0.9600
C35 H35a 0.9600
C35 H35b 0.9600
C35 H35c 0.9600
C36 C0aa 1.535(7)
C36 C4aa 1.545(7)
C3aa C4aa 1.485(7)
C3aa C2aa 1.574(7)
C1aa C0aa 1.535(7)
C1aa C2aa 1.549(7)
